data_4022040
loop_
_publ_author_name
'Raymond J. Cvetovich'
'Robert A. Reamer'
'Lisa DiMichele'
'John Y. L. Chung'
'Jennifer R. Chilenski'

_publ_contact_author 'Raymond Cvetovich'
_publ_contact_author_email raymond_cvetovich@merck.com
_publ_section_title
;
 Unique Tandem Heck-Lactamization Naphthyridinone Ring
 Formation between Acrylanilides and Halogenated Pyridines
;
_journal_name_full 'Journal of Organic Chemistry'
_journal_page_first 8610
_journal_page_last 8613
_journal_paper_doi 10.1021/jo0613479
_journal_volume 71
_journal_year 2006
_chemical_formula_moiety 'C14 H7 Cl3 N2 O'
_chemical_formula_sum 'C14 H7 Cl3 N2 O'
_chemical_formula_weight 325.57
_chemical_name_common jrc1551n
_chemical_name_systematic
; 
 ? 
;
_space_group_IT_number 14
_symmetry_cell_setting monoclinic
_symmetry_space_group_name_Hall '-P 2ybc'
_symmetry_space_group_name_H-M 'P 1 21/c 1'
_atom_sites_solution_hydrogens geom
_atom_sites_solution_primary direct
_atom_sites_solution_secondary difmap
_audit_creation_method SHELXL-97
_cell_angle_alpha 90.00
_cell_angle_beta 104.291(7)
_cell_angle_gamma 90.00
_cell_formula_units_Z 4
_cell_length_a 14.939(10)
_cell_length_b 11.769(8)
_cell_length_c 8.078(5)
_cell_measurement_temperature 298(2)
_cell_volume 1376.4(15)
_computing_cell_refinement 'Bruker SMART'
_computing_data_collection 'Bruker SMART'
_computing_data_reduction 'Bruker SAINT'
_computing_molecular_graphics 'Bruker SHELXTL'
_computing_publication_material 'Bruker SHELXTL'
_computing_structure_refinement 'SHELXL-97 (Sheldrick, 1997)'
_computing_structure_solution 'SHELXS-97 (Sheldrick, 1990)'
_diffrn_ambient_temperature 298(2)
_diffrn_measured_fraction_theta_full 0.998
_diffrn_measured_fraction_theta_max 0.998
_diffrn_measurement_device_type 'CCD area detector'
_diffrn_measurement_method 'phi and omega scans'
_diffrn_radiation_monochromator graphite
_diffrn_radiation_source 'fine-focus sealed tube'
_diffrn_radiation_type MoK\a
_diffrn_radiation_wavelength 0.71073
_diffrn_reflns_av_R_equivalents 0.0798
_diffrn_reflns_av_sigmaI/netI 0.0669
_diffrn_reflns_limit_h_max 18
_diffrn_reflns_limit_h_min -18
_diffrn_reflns_limit_k_max 14
_diffrn_reflns_limit_k_min -14
_diffrn_reflns_limit_l_max 10
_diffrn_reflns_limit_l_min -10
_diffrn_reflns_number 11204
_diffrn_reflns_theta_full 26.37
_diffrn_reflns_theta_max 26.37
_diffrn_reflns_theta_min 1.41
_exptl_absorpt_coefficient_mu 0.660
_exptl_absorpt_correction_type none
_exptl_crystal_colour colorless
_exptl_crystal_density_diffrn 1.571
_exptl_crystal_density_meas 0
_exptl_crystal_density_method 'not measured'
_exptl_crystal_description rod
_exptl_crystal_F_000 656
_exptl_crystal_size_max 0.179
_exptl_crystal_size_mid 0.09
_exptl_crystal_size_min 0.07
_refine_diff_density_max 0.266
_refine_diff_density_min -0.245
_refine_diff_density_rms 0.058
_refine_ls_extinction_method none
_refine_ls_goodness_of_fit_ref 0.955
_refine_ls_hydrogen_treatment mixed
_refine_ls_matrix_type full
_refine_ls_number_parameters 181
_refine_ls_number_reflns 2796
_refine_ls_number_restraints 0
_refine_ls_restrained_S_all 0.955
_refine_ls_R_factor_all 0.0931
_refine_ls_R_factor_gt 0.0517
_refine_ls_shift/su_max 0.000
_refine_ls_shift/su_mean 0.000
_refine_ls_structure_factor_coef Fsqd
_refine_ls_weighting_details 'calc w=1/[\s^2^(Fo^2^)+(0.0590P)^2^+0.0000P] where P=(Fo^2^+2Fc^2^)/3'
_refine_ls_weighting_scheme calc
_refine_ls_wR_factor_gt 0.1182
_refine_ls_wR_factor_ref 0.1345
_reflns_number_gt 1653
_reflns_number_total 2796
_reflns_threshold_expression >2sigma(I)
_cod_data_source_file jo0613479si20060713_043804.cif
_cod_depositor_comments
;
The following automatic conversions were performed:
'_symmetry_cell_setting' value 'Monoclinic' changed to 'monoclinic'
according to '/home/saulius/struct/CIF-dictionaries/cif_core.dic'
dictionary named 'cif_core.dic' version 2.4.1 from 2010-06-29.

Automatic conversion script
Id: cif_fix_enum 1527 2010-12-29 10:47:43Z saulius 
;
_cod_original_sg_symbol_H-M 'P 21/c'
_cod_database_code 4022040

loop_
_symmetry_equiv_pos_as_xyz
'x, y, z'
'-x, y+1/2, -z+1/2'
'-x, -y, -z'
'x, -y-1/2, z-1/2'

loop_
_atom_site_label
_atom_site_type_symbol
_atom_site_fract_x
_atom_site_fract_y
_atom_site_fract_z
_atom_site_U_iso_or_equiv
_atom_site_adp_type
_atom_site_occupancy
_atom_site_symmetry_multiplicity
_atom_site_calc_flag
_atom_site_refinement_flags
C1 C 0.7335(3) -0.1136(3) 0.8279(5) 0.0551(10) Uani 1 1 d .
C2 C 0.8148(3) -0.1586(3) 0.7836(6) 0.0663(12) Uani 1 1 d .
H2 H 0.8175 -0.2361 0.7626 0.080 Uiso 1 1 calc R
C3 C 0.8855(3) -0.0938(3) 0.7718(5) 0.0570(10) Uani 1 1 d .
H3 H 0.9353 -0.1261 0.7391 0.068 Uiso 1 1 calc R
C4 C 0.8865(2) 0.0254(3) 0.8086(4) 0.0454(9) Uani 1 1 d .
C5 C 0.9583(2) 0.1014(4) 0.8031(5) 0.0513(10) Uani 1 1 d .
C6 C 0.8870(3) 0.2512(3) 0.8848(5) 0.0587(10) Uani 1 1 d .
H6 H 0.8874 0.3279 0.9127 0.070 Uiso 1 1 calc R
C7 C 0.8111(2) 0.1887(3) 0.8935(5) 0.0487(9) Uani 1 1 d .
H7 H 0.7610 0.2226 0.9233 0.058 Uiso 1 1 calc R
C8 C 0.8105(2) 0.0730(3) 0.8566(4) 0.0416(8) Uani 1 1 d .
C9 C 0.6529(2) 0.0544(3) 0.8853(4) 0.0392(8) Uani 1 1 d .
C10 C 0.5870(2) 0.0916(3) 0.7445(4) 0.0416(8) Uani 1 1 d .
C11 C 0.5053(2) 0.1404(3) 0.7607(4) 0.0431(8) Uani 1 1 d .
H11 H 0.4608 0.1634 0.6645 0.052 Uiso 1 1 calc R
C12 C 0.4910(2) 0.1544(3) 0.9218(5) 0.0443(9) Uani 1 1 d .
H12 H 0.4369 0.1885 0.9342 0.053 Uiso 1 1 calc R
C13 C 0.5559(2) 0.1187(3) 1.0642(5) 0.0421(8) Uani 1 1 d .
H13 H 0.5458 0.1284 1.1724 0.051 Uiso 1 1 calc R
C14 C 0.6358(2) 0.0683(3) 1.0452(4) 0.0397(8) Uani 1 1 d .
Cl1 Cl 0.71589(6) 0.01776(9) 1.22380(12) 0.0584(3) Uani 1 1 d .
Cl2 Cl 0.60871(7) 0.07604(9) 0.54522(12) 0.0629(3) Uani 1 1 d .
Cl3 Cl 1.05507(7) 0.04958(11) 0.74337(16) 0.0766(4) Uani 1 1 d .
N1 N 0.73659(18) 0.0033(2) 0.8638(4) 0.0416(7) Uani 1 1 d .
N2 N 0.9608(2) 0.2095(3) 0.8389(4) 0.0594(9) Uani 1 1 d .
O1 O 0.66567(19) -0.1691(2) 0.8373(4) 0.0756(9) Uani 1 1 d .

loop_
_atom_site_aniso_label
_atom_site_aniso_U_11
_atom_site_aniso_U_22
_atom_site_aniso_U_33
_atom_site_aniso_U_23
_atom_site_aniso_U_13
_atom_site_aniso_U_12
C1 0.052(2) 0.046(2) 0.075(3) -0.005(2) 0.031(2) 0.0015(19)
C2 0.061(3) 0.049(2) 0.101(3) -0.016(2) 0.043(3) 0.008(2)
C3 0.045(2) 0.061(3) 0.074(3) -0.001(2) 0.030(2) 0.010(2)
C4 0.0404(19) 0.057(2) 0.040(2) 0.0057(17) 0.0136(16) 0.0044(18)
C5 0.036(2) 0.067(3) 0.054(2) 0.006(2) 0.0166(17) -0.0001(19)
C6 0.056(2) 0.048(2) 0.072(3) 0.001(2) 0.017(2) -0.010(2)
C7 0.042(2) 0.051(2) 0.058(2) -0.0032(18) 0.0205(18) -0.0006(18)
C8 0.0354(18) 0.049(2) 0.043(2) 0.0000(16) 0.0146(16) -0.0042(16)
C9 0.0326(17) 0.039(2) 0.052(2) -0.0037(16) 0.0223(16) -0.0021(15)
C10 0.048(2) 0.042(2) 0.0395(19) -0.0034(16) 0.0192(17) -0.0064(17)
C11 0.038(2) 0.043(2) 0.048(2) 0.0058(16) 0.0104(16) -0.0004(16)
C12 0.042(2) 0.037(2) 0.061(2) -0.0025(17) 0.0239(19) -0.0006(16)
C13 0.045(2) 0.042(2) 0.046(2) -0.0068(16) 0.0229(17) -0.0041(17)
C14 0.0380(18) 0.039(2) 0.044(2) -0.0022(15) 0.0144(16) -0.0045(15)
Cl1 0.0466(5) 0.0821(8) 0.0470(6) 0.0026(5) 0.0124(4) 0.0062(5)
Cl2 0.0669(7) 0.0838(8) 0.0436(6) -0.0021(5) 0.0244(5) 0.0057(6)
Cl3 0.0443(6) 0.0985(9) 0.0985(9) 0.0028(7) 0.0397(6) 0.0031(6)
N1 0.0378(15) 0.0404(17) 0.0521(18) -0.0022(13) 0.0214(14) -0.0002(13)
N2 0.0404(18) 0.070(2) 0.072(2) 0.0068(19) 0.0227(17) -0.0084(17)
O1 0.0654(19) 0.0527(18) 0.123(3) -0.0151(17) 0.0509(19) -0.0119(15)

loop_
_atom_type_symbol
_atom_type_description
_atom_type_scat_dispersion_real
_atom_type_scat_dispersion_imag
_atom_type_scat_source
C C 0.0033 0.0016 'International Tables Vol C Tables 4.2.6.8 and 6.1.1.4'
H H 0.0000 0.0000 'International Tables Vol C Tables 4.2.6.8 and 6.1.1.4'
N N 0.0061 0.0033 'International Tables Vol C Tables 4.2.6.8 and 6.1.1.4'
O O 0.0106 0.0060 'International Tables Vol C Tables 4.2.6.8 and 6.1.1.4'
Cl Cl 0.1484 0.1585 'International Tables Vol C Tables 4.2.6.8 and 6.1.1.4'

loop_
_geom_angle_atom_site_label_1
_geom_angle_atom_site_label_2
_geom_angle_atom_site_label_3
_geom_angle
O1 C1 N1 119.7(3)
O1 C1 C2 125.3(4)
N1 C1 C2 115.0(3)
C3 C2 C1 122.6(4)
C3 C2 H2 118.7
C1 C2 H2 118.7
C2 C3 C4 121.1(3)
C2 C3 H3 119.5
C4 C3 H3 119.5
C8 C4 C5 115.5(3)
C8 C4 C3 118.7(3)
C5 C4 C3 125.8(3)
N2 C5 C4 126.5(3)
N2 C5 Cl3 115.0(3)
C4 C5 Cl3 118.5(3)
N2 C6 C7 124.5(4)
N2 C6 H6 117.7
C7 C6 H6 117.7
C6 C7 C8 118.4(3)
C6 C7 H7 120.8
C8 C7 H7 120.8
N1 C8 C7 122.1(3)
N1 C8 C4 118.8(3)
C7 C8 C4 119.1(3)
C10 C9 C14 118.2(3)
C10 C9 N1 119.9(3)
C14 C9 N1 121.9(3)
C9 C10 C11 121.4(3)
C9 C10 Cl2 118.3(3)
C11 C10 Cl2 120.3(3)
C12 C11 C10 118.9(3)
C12 C11 H11 120.5
C10 C11 H11 120.5
C13 C12 C11 120.8(3)
C13 C12 H12 119.6
C11 C12 H12 119.6
C12 C13 C14 119.4(3)
C12 C13 H13 120.3
C14 C13 H13 120.3
C13 C14 C9 121.3(3)
C13 C14 Cl1 119.6(3)
C9 C14 Cl1 119.1(3)
C8 N1 C1 123.8(3)
C8 N1 C9 118.9(3)
C1 N1 C9 116.7(3)
C5 N2 C6 116.0(3)

loop_
_geom_bond_atom_site_label_1
_geom_bond_atom_site_label_2
_geom_bond_distance
C1 O1 1.224(4)
C1 N1 1.405(5)
C1 C2 1.449(5)
C2 C3 1.326(5)
C2 H2 0.9300
C3 C4 1.433(5)
C3 H3 0.9300
C4 C8 1.404(5)
C4 C5 1.405(5)
C5 N2 1.303(5)
C5 Cl3 1.744(4)
C6 N2 1.341(5)
C6 C7 1.368(5)
C6 H6 0.9300
C7 C8 1.394(5)
C7 H7 0.9300
C8 N1 1.388(4)
C9 C10 1.379(5)
C9 C14 1.386(5)
C9 N1 1.436(4)
C10 C11 1.383(4)
C10 Cl2 1.729(3)
C11 C12 1.380(5)
C11 H11 0.9300
C12 C13 1.374(5)
C12 H12 0.9300
C13 C14 1.376(4)
C13 H13 0.9300
C14 Cl1 1.736(4)

loop_
_cod_related_entry_id
_cod_related_entry_database
_cod_related_entry_code
1 ChemSpider 21154185
